data_1566275
loop_
_publ_author_name
'Kunde, Tom'
'Pausch, Tobias'
'Gu\'nka, Piotr A'
'Krzy\.zanowski, Maurycy'
'Kasprzak, Artur'
'Schmidt, Bernd M.'

_publ_section_title
;
 Fast, solvent-free synthesis of ferrocene-containing organic cages
 <i>via</i> dynamic covalent chemistry in the solid state.
;
_journal_issue 10
_journal_name_full 'Chemical science'
_journal_page_first 2877
_journal_page_last 2883
_journal_paper_doi 10.1039/d1sc06372c
_journal_volume 13
_journal_year 2022
_chemical_formula_sum 'C69 H75 Cl9 Fe3 N6 O0.39'
_chemical_formula_weight 1481.20
_space_group_crystal_system triclinic
_space_group_IT_number 2
_space_group_name_Hall '-P 1'
_space_group_name_H-M_alt 'P -1'
_atom_sites_solution_hydrogens geom
_atom_sites_solution_primary shelxt
_audit_creation_method SHELXL-2018/3
_audit_update_record
;
2021-11-15 deposited with the CCDC.	2022-01-31 downloaded from the CCDC.
;
_cell_angle_alpha 97.399(2)
_cell_angle_beta 93.732(2)
_cell_angle_gamma 113.532(2)
_cell_formula_units_Z 2
_cell_length_a 13.1378(3)
_cell_length_b 16.3059(3)
_cell_length_c 19.0267(3)
_cell_measurement_reflns_used 20985
_cell_measurement_temperature 100.00(10)
_cell_measurement_theta_max 75.7580
_cell_measurement_theta_min 2.9840
_cell_volume 3675.33(14)
_computing_cell_refinement 'CrysAlisPro 1.171.41.98a (Rigaku OD, 2021)'
_computing_data_collection 'CrysAlisPro 1.171.41.98a (Rigaku OD, 2021)'
_computing_data_reduction 'CrysAlisPro 1.171.41.98a (Rigaku OD, 2021)'
_computing_structure_refinement 'SHELXL-2018/3 (Sheldrick, 2018)'
_computing_structure_solution 'SHELXT 2014/4 (Sheldrick, 2014)'
_diffrn_ambient_temperature 100(2)
_diffrn_measured_fraction_theta_full 0.998
_diffrn_measured_fraction_theta_max 0.936
_diffrn_measurement_device_type 'XtaLAB Synergy, Dualflex, HyPix'
_diffrn_radiation_type CuK\a
_diffrn_radiation_wavelength 1.54184
_diffrn_reflns_av_R_equivalents 0.0701
_diffrn_reflns_av_unetI/netI 0.0494
_diffrn_reflns_Laue_measured_fraction_full 0.998
_diffrn_reflns_Laue_measured_fraction_max 0.936
_diffrn_reflns_limit_h_max 16
_diffrn_reflns_limit_h_min -16
_diffrn_reflns_limit_k_max 18
_diffrn_reflns_limit_k_min -20
_diffrn_reflns_limit_l_max 24
_diffrn_reflns_limit_l_min -23
_diffrn_reflns_number 59203
_diffrn_reflns_point_group_measured_fraction_full 0.998
_diffrn_reflns_point_group_measured_fraction_max 0.936
_diffrn_reflns_theta_full 67.684
_diffrn_reflns_theta_max 79.452
_diffrn_reflns_theta_min 2.361
_diffrn_source 'micro-focus sealed X-ray tube'
_exptl_absorpt_coefficient_mu 8.030
_exptl_absorpt_correction_T_max 1.00000
_exptl_absorpt_correction_T_min 0.36952
_exptl_absorpt_correction_type multi-scan
_exptl_absorpt_process_details
;
CrysAlisPro 1.171.41.98a (Rigaku Oxford Diffraction, 2021)
Empirical absorption correction using spherical harmonics,
implemented in SCALE3 ABSPACK scaling algorithm.
;
_exptl_crystal_colour orange
_exptl_crystal_density_diffrn 1.338
_exptl_crystal_description fragment
_exptl_crystal_F_000 1530
_exptl_crystal_size_max 0.120
_exptl_crystal_size_mid 0.100
_exptl_crystal_size_min 0.050
_refine_diff_density_max 0.696
_refine_diff_density_min -0.782
_refine_diff_density_rms 0.087
_refine_ls_extinction_coef 0.00056(9)
_refine_ls_extinction_expression Fc^*^=kFc[1+0.001xFc^2^\l^3^/sin(2\q)]^-1/4^
_refine_ls_extinction_method 'SHELXL-2018/3 (Sheldrick 2018)'
_refine_ls_goodness_of_fit_ref 1.085
_refine_ls_hydrogen_treatment constr
_refine_ls_matrix_type full
_refine_ls_number_parameters 820
_refine_ls_number_reflns 14936
_refine_ls_number_restraints 38
_refine_ls_restrained_S_all 1.083
_refine_ls_R_factor_all 0.0823
_refine_ls_R_factor_gt 0.0611
_refine_ls_shift/su_max 0.001
_refine_ls_shift/su_mean 0.000
_refine_ls_structure_factor_coef Fsqd
_refine_ls_weighting_details 'w=1/[\s^2^(Fo^2^)+(0.0947P)^2^+2.2232P] where P=(Fo^2^+2Fc^2^)/3'
_refine_ls_weighting_scheme calc
_refine_ls_wR_factor_gt 0.1660
_refine_ls_wR_factor_ref 0.1822
_reflns_Friedel_coverage 0.000
_reflns_number_gt 10962
_reflns_number_total 14936
_reflns_threshold_expression 'I > 2\s(I)'
_cod_data_source_file d1sc06372c2.cif
_cod_data_source_block pms2_auto_sq
_cod_depositor_comments 'Adding full bibliography for 1566274--1566277.cif.'
_cod_original_cell_volume 3675.33(13)
_cod_database_code 1566275
_shelx_shelxl_version_number 2018/3
_shelx_space_group_comment
;
The symmetry employed for this shelxl refinement is uniquely defined
by the following loop, which should always be used as a source of
symmetry information in preference to the above space-group names.
They are only intended as comments.
;

loop_
_space_group_symop_operation_xyz
'x, y, z'
'-x, -y, -z'

loop_
_atom_site_label
_atom_site_type_symbol
_atom_site_fract_x
_atom_site_fract_y
_atom_site_fract_z
_atom_site_U_iso_or_equiv
_atom_site_adp_type
_atom_site_occupancy
_atom_site_site_symmetry_order
_atom_site_calc_flag
_atom_site_refinement_flags_posn
_atom_site_refinement_flags_adp
_atom_site_refinement_flags_occupancy
_atom_site_disorder_assembly
_atom_site_disorder_group
Fe1 Fe 0.42138(5) 0.52437(4) 0.66608(3) 0.04230(15) Uani 1 1 d . . . . .
Fe2 Fe 0.73810(5) 0.50204(4) 0.95759(4) 0.04898(17) Uani 1 1 d . . . . .
Fe3 Fe 0.95015(5) 0.52187(4) 0.64324(4) 0.04799(17) Uani 1 1 d . . . . .
Cl4 Cl -0.00127(10) 0.07266(7) 0.84497(6) 0.0630(3) Uani 1 1 d . . . . .
Cl6 Cl -0.04424(11) 0.23393(8) 0.87767(6) 0.0668(3) Uani 1 1 d . . . . .
Cl7 Cl 0.13032(10) 0.23478(8) 0.79075(6) 0.0655(3) Uani 1 1 d . . . . .
Cl8 Cl 0.17202(11) 0.25127(8) 0.50731(6) 0.0703(3) Uani 1 1 d . . . . .
Cl10 Cl 0.02185(13) 0.09693(8) 0.56115(9) 0.0854(4) Uani 1 1 d . . . . .
Cl11 Cl -0.02561(14) 0.25434(9) 0.56514(8) 0.0827(4) Uani 1 1 d . . . . .
Cl12 Cl 0.51497(15) 0.20960(13) 1.01618(9) 0.0987(5) Uani 1 1 d . . . . .
Cl14 Cl 0.7237(2) 0.27886(15) 1.10823(9) 0.1377(9) Uani 1 1 d . . . . .
Cl15 Cl 0.63249(18) 0.09662(12) 1.03232(11) 0.1094(6) Uani 1 1 d . . . . .
N2 N 0.6812(3) 0.7452(3) 0.6591(2) 0.0633(10) Uani 1 1 d . . . . .
N40 N 0.7632(3) 0.7517(2) 0.99282(17) 0.0472(7) Uani 1 1 d . . . . .
N68 N 0.3034(3) 0.2680(2) 0.68964(18) 0.0526(8) Uani 1 1 d . . . . .
N76 N 0.7218(3) 0.2743(2) 0.55800(18) 0.0540(8) Uani 1 1 d . . . . .
N84 N 0.7008(3) 0.2533(2) 0.87708(18) 0.0474(7) Uani 1 1 d . . . . .
C5 C 0.0590(4) 0.1923(3) 0.8621(2) 0.0547(10) Uani 1 1 d . . . . .
H5 H 0.114538 0.213069 0.906158 0.066 Uiso 1 1 calc R U . . .
C9 C 0.0814(5) 0.2147(3) 0.5715(3) 0.0667(13) Uani 1 1 d . . . . .
H9 H 0.125533 0.239776 0.620063 0.080 Uiso 1 1 calc R U . . .
C13 C 0.6470(5) 0.2071(4) 1.0298(3) 0.0772(14) Uani 1 1 d . . . . .
H13 H 0.688353 0.228664 0.988791 0.093 Uiso 1 1 calc R U . . .
C24 C 0.9834(4) 0.8362(2) 0.8130(2) 0.0492(9) Uani 1 1 d . . . . .
C25 C 0.9442(3) 0.8321(2) 0.8804(2) 0.0474(9) Uani 1 1 d . . . . .
C26 C 0.8400(4) 0.8344(2) 0.8888(2) 0.0484(9) Uani 1 1 d . . . . .
C27 C 0.7714(4) 0.8364(2) 0.8293(2) 0.0506(10) Uani 1 1 d . . . . .
C28 C 0.8113(4) 0.8407(2) 0.7621(2) 0.0537(11) Uani 1 1 d . . . . .
C29 C 0.9167(4) 0.8399(2) 0.7544(2) 0.0523(10) Uani 1 1 d . . . . .
C33 C 1.0707(4) 0.6070(3) 0.7226(4) 0.0815(18) Uani 1 1 d . . . . .
C35 C 1.0079(4) 0.5234(3) 0.7459(2) 0.0620(12) Uani 1 1 d . . . . .
H35 H 0.963936 0.515847 0.787405 0.074 Uiso 1 1 calc R U . . .
C36 C 1.0195(3) 0.4531(3) 0.6998(2) 0.0487(9) Uani 1 1 d . . . . .
H36 H 0.984159 0.386939 0.702422 0.058 Uiso 1 1 calc R U . . .
C37 C 1.0879(4) 0.4930(3) 0.6482(3) 0.0581(11) Uani 1 1 d . . . . .
H37 H 1.109757 0.459768 0.608307 0.070 Uiso 1 1 calc R U . . .
C38 C 1.1195(4) 0.5875(4) 0.6627(4) 0.0810(18) Uani 1 1 d . . . . .
H38 H 1.168309 0.632925 0.635111 0.097 Uiso 1 1 calc R U . . .
C39 C 0.8044(4) 0.8362(3) 0.9628(2) 0.0492(9) Uani 1 1 d . . . . .
H39A H 0.869167 0.881539 0.996139 0.059 Uiso 1 1 calc R U . . .
H39B H 0.744909 0.858901 0.962447 0.059 Uiso 1 1 calc R U . . .
C41 C 0.7076(3) 0.6781(3) 0.9505(2) 0.0442(8) Uani 1 1 d . . . . .
H41 H 0.692760 0.679392 0.901176 0.053 Uiso 1 1 calc R U . . .
C42 C 0.6652(3) 0.5902(2) 0.9760(2) 0.0425(8) Uani 1 1 d . . . . .
C43 C 0.6972(3) 0.5691(3) 1.0414(2) 0.0458(8) Uani 1 1 d . . . . .
H43 H 0.751251 0.613656 1.081971 0.055 Uiso 1 1 calc R U . . .
C44 C 0.6411(4) 0.4734(3) 1.0395(2) 0.0508(9) Uani 1 1 d . . . . .
H44 H 0.648706 0.439319 1.078191 0.061 Uiso 1 1 calc R U . . .
C45 C 0.5735(3) 0.4356(2) 0.9723(2) 0.0435(8) Uani 1 1 d . . . . .
H45 H 0.525421 0.369719 0.955250 0.052 Uiso 1 1 calc R U . . .
C46 C 0.5875(3) 0.5055(2) 0.9332(2) 0.0430(8) Uani 1 1 d . . . . .
H46 H 0.550031 0.498194 0.883936 0.052 Uiso 1 1 calc R U . . .
C47 C 0.7381(4) 0.8408(3) 0.6973(2) 0.0611(12) Uani 1 1 d . . . . .
H47A H 0.682092 0.863635 0.712166 0.073 Uiso 1 1 calc R U . . .
H47B H 0.784287 0.880265 0.665682 0.073 Uiso 1 1 calc R U . . .
C49 C 0.5780(4) 0.7159(3) 0.6432(2) 0.0585(11) Uani 1 1 d . . . . .
H49 H 0.542643 0.756008 0.653479 0.070 Uiso 1 1 calc R U . . .
C50 C 0.5092(4) 0.6222(3) 0.6091(2) 0.0486(9) Uani 1 1 d . . . . .
C51 C 0.3924(4) 0.5891(3) 0.5857(2) 0.0507(9) Uani 1 1 d . . . . .
H51 H 0.346780 0.625704 0.586901 0.061 Uiso 1 1 calc R U . . .
C52 C 0.3529(3) 0.4950(3) 0.5605(2) 0.0491(9) Uani 1 1 d . . . . .
H52 H 0.273654 0.453397 0.541396 0.059 Uiso 1 1 calc R U . . .
C53 C 0.4421(3) 0.4688(3) 0.5678(2) 0.0456(8) Uani 1 1 d . . . . .
H53 H 0.437381 0.405964 0.554271 0.055 Uiso 1 1 calc R U . . .
C54 C 0.5399(3) 0.5467(3) 0.5985(2) 0.0477(9) Uani 1 1 d . . . . .
H54 H 0.616483 0.548875 0.609440 0.057 Uiso 1 1 calc R U . . .
C55 C 0.6582(4) 0.8370(3) 0.8381(2) 0.0565(10) Uani 1 1 d . . . . .
H55A H 0.625364 0.799914 0.874820 0.068 Uiso 1 1 calc R U . . .
H55B H 0.608357 0.807937 0.792445 0.068 Uiso 1 1 calc R U . . .
C56 C 0.6614(4) 0.9313(3) 0.8596(3) 0.0623(11) Uani 1 1 d . . . . .
H56A H 0.692781 0.968414 0.823207 0.094 Uiso 1 1 calc R U . . .
H56B H 0.708189 0.959847 0.905689 0.094 Uiso 1 1 calc R U . . .
H56C H 0.585274 0.926404 0.863654 0.094 Uiso 1 1 calc R U . . .
C57 C 1.0171(3) 0.8274(3) 0.9435(2) 0.0484(9) Uani 1 1 d . . . . .
H57A H 1.058203 0.790809 0.926720 0.058 Uiso 1 1 calc R U . . .
H57B H 0.968700 0.796224 0.978211 0.058 Uiso 1 1 calc R U . . .
C58 C 1.1017(4) 0.9219(3) 0.9814(2) 0.0564(10) Uani 1 1 d . . . . .
H58A H 1.149032 0.953447 0.947114 0.085 Uiso 1 1 calc R U . . .
H58B H 1.148692 0.915233 1.020508 0.085 Uiso 1 1 calc R U . . .
H58C H 1.061360 0.957120 1.000677 0.085 Uiso 1 1 calc R U . . .
C59 C 0.9587(4) 0.8441(3) 0.6815(2) 0.0599(11) Uani 1 1 d . . . . .
H59A H 0.894107 0.811706 0.643734 0.072 Uiso 1 1 calc R U . . .
H59B H 1.009145 0.812514 0.677862 0.072 Uiso 1 1 calc R U . . .
C60 C 1.0216(4) 0.9419(3) 0.6686(2) 0.0641(12) Uani 1 1 d . . . . .
H60A H 1.044474 0.940913 0.620582 0.096 Uiso 1 1 calc R U . . .
H60B H 1.088016 0.973367 0.704193 0.096 Uiso 1 1 calc R U . . .
H60C H 0.972332 0.973836 0.672692 0.096 Uiso 1 1 calc R U . . .
C61 C 0.4224(4) 0.1752(2) 0.6843(2) 0.0519(10) Uani 1 1 d . . . . .
C62 C 0.4816(4) 0.1777(2) 0.6253(2) 0.0525(10) Uani 1 1 d . . . . .
C63 C 0.5865(4) 0.1743(2) 0.6330(2) 0.0498(9) Uani 1 1 d . . . . .
C64 C 0.6351(4) 0.1723(2) 0.7009(2) 0.0499(9) Uani 1 1 d . . . . .
C65 C 0.5756(4) 0.1696(2) 0.7595(2) 0.0495(9) Uani 1 1 d . . . . .
C66 C 0.4692(4) 0.1730(2) 0.7520(2) 0.0486(9) Uani 1 1 d . . . . .
C67 C 0.3080(4) 0.1786(3) 0.6757(2) 0.0591(11) Uani 1 1 d . . . . .
H67A H 0.272350 0.149924 0.626209 0.071 Uiso 1 1 calc R U . . .
H67B H 0.261467 0.140574 0.707988 0.071 Uiso 1 1 calc R U . . .
C69 C 0.3937(4) 0.3385(3) 0.7101(2) 0.0511(9) Uani 1 1 d . . . . .
H69 H 0.462831 0.332639 0.712442 0.061 Uiso 1 1 calc R U . . .
C70 C 0.3943(3) 0.4283(3) 0.7300(2) 0.0479(9) Uani 1 1 d . . . . .
C71 C 0.4929(4) 0.5090(3) 0.7588(2) 0.0516(9) Uani 1 1 d . . . . .
H71 H 0.570677 0.513004 0.768215 0.062 Uiso 1 1 calc R U . . .
C72 C 0.4598(4) 0.5819(3) 0.7718(2) 0.0540(10) Uani 1 1 d . . . . .
H72 H 0.510563 0.646527 0.791396 0.065 Uiso 1 1 calc R U . . .
C73 C 0.3411(4) 0.5471(3) 0.7515(2) 0.0544(10) Uani 1 1 d . . . . .
H73 H 0.294755 0.583068 0.754069 0.065 Uiso 1 1 calc R U . . .
C74 C 0.3022(3) 0.4534(3) 0.7257(2) 0.0499(9) Uani 1 1 d . . . . .
H74 H 0.222913 0.411504 0.706760 0.060 Uiso 1 1 calc R U . . .
C75 C 0.6532(4) 0.1820(3) 0.5705(2) 0.0564(10) Uani 1 1 d . . . . .
H75A H 0.703336 0.150928 0.577438 0.068 Uiso 1 1 calc R U . . .
H75B H 0.600349 0.148510 0.526673 0.068 Uiso 1 1 calc R U . . .
C77 C 0.7300(3) 0.3412(2) 0.6028(2) 0.0467(9) Uani 1 1 d . . . . .
H77 H 0.693752 0.329873 0.644345 0.056 Uiso 1 1 calc R U . . .
C78 C 0.7922(3) 0.4349(2) 0.5942(2) 0.0464(9) Uani 1 1 d . . . . .
C79 C 0.8651(4) 0.4696(3) 0.5425(3) 0.0558(10) Uani 1 1 d . . . . .
H79 H 0.884532 0.432739 0.503850 0.067 Uiso 1 1 calc R U . . .
C80 C 0.9038(4) 0.5653(3) 0.5550(3) 0.0632(12) Uani 1 1 d . . . . .
H80 H 0.956043 0.607711 0.526869 0.076 Uiso 1 1 calc R U . . .
C81 C 0.8572(3) 0.5909(3) 0.6144(3) 0.0604(12) Uani 1 1 d . . . . .
H81 H 0.870477 0.654291 0.635390 0.073 Uiso 1 1 calc R U . . .
C82 C 0.7890(3) 0.5111(3) 0.6391(3) 0.0514(10) Uani 1 1 d . . . . .
H82 H 0.745535 0.508272 0.680660 0.062 Uiso 1 1 calc R U . . .
C83 C 0.6275(4) 0.1666(3) 0.8323(2) 0.0513(9) Uani 1 1 d . . . . .
H83A H 0.565934 0.134394 0.859350 0.062 Uiso 1 1 calc R U . . .
H83B H 0.671098 0.129483 0.824819 0.062 Uiso 1 1 calc R U . . .
C85 C 0.7141(3) 0.3270(3) 0.8551(2) 0.0485(9) Uani 1 1 d . . . . .
H85 H 0.673941 0.323165 0.810491 0.058 Uiso 1 1 calc R U . . .
C86 C 0.7867(3) 0.4162(3) 0.8938(3) 0.0576(11) Uani 1 1 d . . . . .
C87 C 0.8441(4) 0.4387(3) 0.9649(3) 0.0723(15) Uani 1 1 d . . . . .
H87 H 0.844912 0.396072 0.998177 0.087 Uiso 1 1 calc R U . . .
C88 C 0.9052(4) 0.5383(4) 0.9772(4) 0.086(2) Uani 1 1 d . . . . .
H88 H 0.954024 0.576107 1.022147 0.103 Uiso 1 1 calc R U . . .
C89 C 0.8825(4) 0.5722(3) 0.9169(4) 0.0820(18) Uani 1 1 d . . . . .
H89 H 0.911960 0.637664 0.911800 0.098 Uiso 1 1 calc R U . . .
C90 C 0.8099(4) 0.4989(3) 0.8655(3) 0.0688(14) Uani 1 1 d . . . . .
H90 H 0.778656 0.503270 0.817444 0.083 Uiso 1 1 calc R U . . .
C91 C 0.4095(4) 0.1789(3) 0.8170(2) 0.0594(11) Uani 1 1 d . . . . .
H91A H 0.364533 0.213953 0.809047 0.071 Uiso 1 1 calc R U . . .
H91B H 0.466463 0.212880 0.858960 0.071 Uiso 1 1 calc R U . . .
C92 C 0.3322(4) 0.0864(4) 0.8345(3) 0.0786(16) Uani 1 1 d . . . . .
H92A H 0.275262 0.052069 0.793440 0.118 Uiso 1 1 calc R U . . .
H92B H 0.295513 0.095828 0.876149 0.118 Uiso 1 1 calc R U . . .
H92C H 0.376489 0.052286 0.845133 0.118 Uiso 1 1 calc R U . . .
C93 C 0.7523(4) 0.1771(3) 0.7100(2) 0.0588(11) Uani 1 1 d . . . . .
H93A H 0.786848 0.206061 0.759678 0.071 Uiso 1 1 calc R U . . .
H93B H 0.796746 0.216637 0.677816 0.071 Uiso 1 1 calc R U . . .
C94 C 0.7604(6) 0.0852(4) 0.6947(3) 0.0814(17) Uani 1 1 d . . . . .
H94A H 0.737773 0.060186 0.643672 0.122 Uiso 1 1 calc R U . . .
H94B H 0.710868 0.043245 0.722711 0.122 Uiso 1 1 calc R U . . .
H94C H 0.837739 0.093670 0.707853 0.122 Uiso 1 1 calc R U . . .
C95 C 0.4325(4) 0.1855(3) 0.5529(2) 0.0594(11) Uani 1 1 d . . . . .
H95A H 0.494396 0.218464 0.526337 0.071 Uiso 1 1 calc R U . . .
H95B H 0.387773 0.221741 0.560558 0.071 Uiso 1 1 calc R U . . .
C96 C 0.3575(5) 0.0925(3) 0.5071(3) 0.0800(16) Uani 1 1 d . . . . .
H96A H 0.326408 0.101708 0.462086 0.120 Uiso 1 1 calc R U . . .
H96B H 0.296320 0.059273 0.533252 0.120 Uiso 1 1 calc R U . . .
H96C H 0.402210 0.057584 0.497047 0.120 Uiso 1 1 calc R U . . .
C30 C 1.0957(4) 0.8349(3) 0.8039(2) 0.0594(11) Uani 1 1 d . . . . .
H30A H 1.149830 0.865077 0.847713 0.071 Uiso 1 1 calc R U . A 1
H30B H 1.127234 0.863546 0.762896 0.071 Uiso 1 1 calc R U . A 1
N1 N 1.0624(7) 0.7316(7) 0.7898(5) 0.049(2) Uani 0.565(17) 1 d . U P B 1
C34 C 1.0940(6) 0.7062(6) 0.7331(5) 0.047(3) Uani 0.565(17) 1 d . U P B 1
H34 H 1.128682 0.745300 0.700622 0.056 Uiso 0.565(17) 1 calc R U P B 1
C1 C 1.0536(9) 0.6840(9) 0.7739(6) 0.043(3) Uani 0.435(17) 1 d . U P B 2
H1 H 0.999885 0.673157 0.806654 0.052 Uiso 0.435(17) 1 calc R U P B 2
N3 N 1.1212(9) 0.7616(7) 0.7652(5) 0.045(3) Uani 0.435(17) 1 d . U P B 2
O1 O 0.7490(7) 0.6314(5) 0.7607(5) 0.065(3) Uani 0.391(11) 1 d . . P . .

loop_
_atom_site_aniso_label
_atom_site_aniso_U_11
_atom_site_aniso_U_22
_atom_site_aniso_U_33
_atom_site_aniso_U_23
_atom_site_aniso_U_13
_atom_site_aniso_U_12
Fe1 0.0426(3) 0.0446(3) 0.0356(3) 0.0083(2) 0.0013(2) 0.0139(2)
Fe2 0.0372(3) 0.0439(3) 0.0608(4) -0.0043(3) 0.0055(3) 0.0156(2)
Fe3 0.0396(3) 0.0411(3) 0.0626(4) 0.0095(3) 0.0018(3) 0.0164(2)
Cl4 0.0734(7) 0.0466(5) 0.0561(6) 0.0036(4) 0.0115(5) 0.0126(5)
Cl6 0.0764(7) 0.0717(7) 0.0537(6) 0.0009(5) -0.0032(5) 0.0367(6)
Cl7 0.0705(7) 0.0619(6) 0.0481(6) 0.0129(5) 0.0058(5) 0.0100(5)
Cl8 0.0758(7) 0.0652(6) 0.0570(6) 0.0118(5) -0.0056(5) 0.0174(6)
Cl10 0.0996(10) 0.0437(6) 0.1099(11) 0.0239(6) 0.0067(8) 0.0242(6)
Cl11 0.1163(11) 0.0648(7) 0.0855(9) 0.0245(6) 0.0290(8) 0.0502(7)
Cl12 0.1097(11) 0.1426(14) 0.0907(10) 0.0600(10) 0.0422(9) 0.0840(11)
Cl14 0.215(2) 0.1261(15) 0.0629(9) 0.0018(9) -0.0396(12) 0.0739(16)
Cl15 0.1411(15) 0.0972(11) 0.1244(14) 0.0275(10) 0.0379(12) 0.0790(11)
N2 0.067(2) 0.059(2) 0.049(2) 0.0086(17) -0.0067(18) 0.0136(18)
N40 0.0494(18) 0.0421(16) 0.0460(18) 0.0071(14) 0.0062(14) 0.0148(14)
N68 0.0482(18) 0.0510(18) 0.0482(19) 0.0134(15) 0.0014(15) 0.0092(15)
N76 0.067(2) 0.0449(17) 0.0467(19) 0.0066(14) 0.0056(16) 0.0199(16)
N84 0.0498(18) 0.0424(16) 0.0481(18) 0.0019(14) 0.0036(14) 0.0191(14)
C5 0.061(2) 0.050(2) 0.043(2) 0.0049(17) 0.0012(19) 0.0146(19)
C9 0.091(4) 0.048(2) 0.054(3) 0.0071(19) -0.002(2) 0.023(2)
C13 0.097(4) 0.091(4) 0.058(3) 0.012(3) 0.006(3) 0.054(3)
C24 0.061(2) 0.0324(17) 0.042(2) 0.0059(15) 0.0062(18) 0.0071(16)
C25 0.058(2) 0.0303(16) 0.039(2) 0.0049(14) 0.0024(17) 0.0047(16)
C26 0.058(2) 0.0340(17) 0.042(2) 0.0086(15) 0.0013(17) 0.0068(16)
C27 0.060(2) 0.0327(17) 0.043(2) 0.0069(15) -0.0023(18) 0.0036(16)
C28 0.067(3) 0.0316(17) 0.044(2) 0.0123(15) -0.0062(19) 0.0016(17)
C29 0.068(3) 0.0316(17) 0.041(2) 0.0063(15) -0.0016(18) 0.0042(17)
C33 0.050(3) 0.057(3) 0.126(5) -0.021(3) -0.030(3) 0.028(2)
C35 0.059(3) 0.082(3) 0.048(2) -0.010(2) -0.003(2) 0.040(2)
C36 0.049(2) 0.051(2) 0.051(2) 0.0085(17) 0.0013(18) 0.0257(18)
C37 0.045(2) 0.076(3) 0.063(3) 0.017(2) 0.010(2) 0.033(2)
C38 0.035(2) 0.066(3) 0.139(5) 0.036(3) -0.005(3) 0.014(2)
C39 0.053(2) 0.045(2) 0.042(2) 0.0073(16) 0.0030(17) 0.0131(17)
C41 0.0443(19) 0.050(2) 0.0375(19) 0.0061(16) 0.0075(16) 0.0187(17)
C42 0.0385(18) 0.0438(19) 0.043(2) 0.0014(15) 0.0053(15) 0.0166(15)
C43 0.046(2) 0.048(2) 0.041(2) 0.0029(16) 0.0024(16) 0.0188(17)
C44 0.055(2) 0.054(2) 0.047(2) 0.0138(17) 0.0066(18) 0.0252(19)
C45 0.0397(19) 0.0427(19) 0.048(2) 0.0077(16) 0.0113(16) 0.0159(15)
C46 0.0364(18) 0.0446(19) 0.041(2) 0.0045(15) 0.0018(15) 0.0108(15)
C47 0.071(3) 0.047(2) 0.043(2) 0.0147(17) -0.008(2) 0.002(2)
C49 0.070(3) 0.057(2) 0.044(2) 0.0138(18) 0.006(2) 0.019(2)
C50 0.058(2) 0.047(2) 0.0350(19) 0.0094(15) 0.0101(17) 0.0141(18)
C51 0.055(2) 0.062(2) 0.043(2) 0.0176(18) 0.0092(18) 0.0275(19)
C52 0.042(2) 0.059(2) 0.038(2) 0.0101(17) 0.0003(16) 0.0123(17)
C53 0.050(2) 0.0448(19) 0.0353(19) 0.0054(15) 0.0019(16) 0.0137(16)
C54 0.043(2) 0.056(2) 0.041(2) 0.0059(17) 0.0031(16) 0.0184(17)
C55 0.061(3) 0.044(2) 0.050(2) 0.0079(17) -0.007(2) 0.0099(18)
C56 0.069(3) 0.045(2) 0.062(3) 0.0106(19) -0.004(2) 0.014(2)
C57 0.055(2) 0.0437(19) 0.037(2) 0.0050(15) 0.0038(17) 0.0125(17)
C58 0.056(2) 0.050(2) 0.050(2) -0.0029(18) 0.0040(19) 0.0128(19)
C59 0.084(3) 0.038(2) 0.044(2) 0.0103(17) 0.008(2) 0.010(2)
C60 0.083(3) 0.046(2) 0.053(3) 0.0150(19) 0.016(2) 0.012(2)
C61 0.056(2) 0.0369(18) 0.051(2) 0.0101(16) 0.0002(19) 0.0063(17)
C62 0.062(3) 0.0322(17) 0.046(2) 0.0061(15) -0.0010(19) 0.0039(17)
C63 0.065(3) 0.0346(18) 0.041(2) 0.0050(15) 0.0019(18) 0.0132(17)
C64 0.066(3) 0.0322(17) 0.047(2) 0.0061(15) 0.0048(19) 0.0170(17)
C65 0.066(3) 0.0321(17) 0.046(2) 0.0105(15) 0.0030(19) 0.0152(17)
C66 0.057(2) 0.0376(18) 0.042(2) 0.0116(15) 0.0025(17) 0.0095(17)
C67 0.058(3) 0.049(2) 0.054(2) 0.0159(19) -0.003(2) 0.0051(19)
C69 0.049(2) 0.053(2) 0.044(2) 0.0159(17) 0.0005(17) 0.0134(18)
C70 0.049(2) 0.046(2) 0.041(2) 0.0102(16) 0.0027(16) 0.0108(17)
C71 0.052(2) 0.055(2) 0.040(2) 0.0110(17) -0.0019(17) 0.0146(18)
C72 0.066(3) 0.054(2) 0.036(2) 0.0067(17) -0.0018(18) 0.020(2)
C73 0.062(3) 0.061(2) 0.042(2) 0.0117(18) 0.0102(19) 0.026(2)
C74 0.049(2) 0.062(2) 0.0360(19) 0.0175(17) 0.0111(16) 0.0164(18)
C75 0.076(3) 0.041(2) 0.045(2) 0.0033(17) 0.004(2) 0.0184(19)
C77 0.047(2) 0.0433(19) 0.046(2) 0.0070(16) 0.0030(17) 0.0156(16)
C78 0.0408(19) 0.0424(19) 0.053(2) 0.0105(16) 0.0008(17) 0.0140(16)
C79 0.051(2) 0.058(2) 0.062(3) 0.021(2) 0.007(2) 0.0227(19)
C80 0.051(2) 0.052(2) 0.090(4) 0.034(2) 0.010(2) 0.0170(19)
C81 0.043(2) 0.040(2) 0.098(4) 0.015(2) -0.005(2) 0.0184(17)
C82 0.0362(19) 0.0432(19) 0.076(3) 0.0105(19) 0.0027(18) 0.0177(16)
C83 0.064(2) 0.0419(19) 0.045(2) 0.0077(16) 0.0027(19) 0.0183(18)
C85 0.044(2) 0.049(2) 0.050(2) 0.0020(17) 0.0110(17) 0.0178(17)
C86 0.042(2) 0.046(2) 0.078(3) -0.004(2) 0.014(2) 0.0154(17)
C87 0.044(2) 0.069(3) 0.099(4) -0.025(3) -0.012(2) 0.033(2)
C88 0.035(2) 0.069(3) 0.133(5) -0.044(3) -0.008(3) 0.021(2)
C89 0.046(3) 0.050(3) 0.139(6) -0.006(3) 0.033(3) 0.012(2)
C90 0.060(3) 0.045(2) 0.095(4) -0.002(2) 0.039(3) 0.015(2)
C91 0.053(2) 0.059(2) 0.056(3) 0.018(2) 0.006(2) 0.010(2)
C92 0.062(3) 0.079(3) 0.073(3) 0.033(3) 0.002(3) 0.002(3)
C93 0.079(3) 0.059(2) 0.048(2) 0.0054(19) 0.005(2) 0.039(2)
C94 0.137(5) 0.073(3) 0.061(3) 0.014(2) 0.016(3) 0.069(4)
C95 0.069(3) 0.049(2) 0.048(2) 0.0078(18) -0.005(2) 0.015(2)
C96 0.095(4) 0.060(3) 0.059(3) -0.005(2) -0.020(3) 0.013(3)
C30 0.082(3) 0.054(2) 0.043(2) 0.0040(18) 0.007(2) 0.031(2)
N1 0.047(4) 0.048(5) 0.042(4) 0.004(3) 0.005(3) 0.012(4)
C34 0.036(4) 0.048(5) 0.051(5) 0.006(4) 0.005(3) 0.013(3)
C1 0.038(5) 0.035(6) 0.043(6) -0.003(5) 0.003(4) 0.004(5)
N3 0.043(5) 0.035(5) 0.048(5) 0.000(4) 0.004(4) 0.010(4)
O1 0.063(5) 0.047(4) 0.081(6) 0.006(4) 0.013(4) 0.019(4)

loop_
_atom_type_symbol
_atom_type_description
_atom_type_scat_dispersion_real
_atom_type_scat_dispersion_imag
_atom_type_scat_source
C C 0.0181 0.0091 'International Tables Vol C Tables 4.2.6.8 and 6.1.1.4'
H H 0.0000 0.0000 'International Tables Vol C Tables 4.2.6.8 and 6.1.1.4'
Cl Cl 0.3639 0.7018 'International Tables Vol C Tables 4.2.6.8 and 6.1.1.4'
Fe Fe -1.1336 3.1974 'International Tables Vol C Tables 4.2.6.8 and 6.1.1.4'
N N 0.0311 0.0180 'International Tables Vol C Tables 4.2.6.8 and 6.1.1.4'
O O 0.0492 0.0322 'International Tables Vol C Tables 4.2.6.8 and 6.1.1.4'

loop_
_geom_angle_atom_site_label_1
_geom_angle_atom_site_label_2
_geom_angle_atom_site_label_3
_geom_angle
_geom_angle_site_symmetry_1
_geom_angle_site_symmetry_3
_geom_angle_publ_flag
C54 Fe1 C71 105.42(17) . . ?
C54 Fe1 C70 120.90(17) . . ?
C71 Fe1 C70 41.35(16) . . ?
C54 Fe1 C72 122.17(17) . . ?
C71 Fe1 C72 40.69(17) . . ?
C70 Fe1 C72 68.75(16) . . ?
C54 Fe1 C50 41.22(16) . . ?
C71 Fe1 C50 121.43(17) . . ?
C70 Fe1 C50 157.73(17) . . ?
C72 Fe1 C50 107.39(17) . . ?
C54 Fe1 C74 157.84(17) . . ?
C71 Fe1 C74 68.86(17) . . ?
C70 Fe1 C74 40.80(17) . . ?
C72 Fe1 C74 68.24(17) . . ?
C50 Fe1 C74 160.00(18) . . ?
C54 Fe1 C53 40.60(15) . . ?
C71 Fe1 C53 122.07(17) . . ?
C70 Fe1 C53 106.79(16) . . ?
C72 Fe1 C53 158.40(18) . . ?
C50 Fe1 C53 68.28(15) . . ?
C74 Fe1 C53 123.06(16) . . ?
C54 Fe1 C52 67.85(16) . . ?
C71 Fe1 C52 158.73(17) . . ?
C70 Fe1 C52 123.33(16) . . ?
C72 Fe1 C52 159.96(18) . . ?
C50 Fe1 C52 67.68(16) . . ?
C74 Fe1 C52 109.33(16) . . ?
C53 Fe1 C52 39.87(16) . . ?
C54 Fe1 C51 68.68(16) . . ?
C71 Fe1 C51 158.39(17) . . ?
C70 Fe1 C51 159.59(17) . . ?
C72 Fe1 C51 123.62(17) . . ?
C50 Fe1 C51 40.59(17) . . ?
C74 Fe1 C51 124.33(17) . . ?
C53 Fe1 C51 67.77(16) . . ?
C52 Fe1 C51 40.06(17) . . ?
C54 Fe1 C73 159.67(17) . . ?
C71 Fe1 C73 68.70(18) . . ?
C70 Fe1 C73 68.34(17) . . ?
C72 Fe1 C73 40.88(18) . . ?
C50 Fe1 C73 123.99(17) . . ?
C74 Fe1 C73 40.04(17) . . ?
C53 Fe1 C73 158.97(17) . . ?
C52 Fe1 C73 124.45(17) . . ?
C51 Fe1 C73 109.24(17) . . ?
C46 Fe2 C88 162.5(2) . . ?
C46 Fe2 C42 41.72(14) . . ?
C88 Fe2 C42 123.62(18) . . ?
C46 Fe2 C43 68.67(15) . . ?
C88 Fe2 C43 106.26(19) . . ?
C42 Fe2 C43 40.70(15) . . ?
C46 Fe2 C87 154.03(17) . . ?
C88 Fe2 C87 42.5(2) . . ?
C42 Fe2 C87 162.76(17) . . ?
C43 Fe2 C87 125.6(2) . . ?
C46 Fe2 C89 125.9(2) . . ?
C88 Fe2 C89 40.2(3) . . ?
C42 Fe2 C89 105.27(19) . . ?
C43 Fe2 C89 117.59(19) . . ?
C87 Fe2 C89 70.1(3) . . ?
C46 Fe2 C90 108.3(2) . . ?
C88 Fe2 C90 67.7(3) . . ?
C42 Fe2 C90 118.06(19) . . ?
C43 Fe2 C90 151.83(17) . . ?
C87 Fe2 C90 69.7(2) . . ?
C89 Fe2 C90 40.0(2) . . ?
C46 Fe2 C86 120.49(17) . . ?
C88 Fe2 C86 68.67(18) . . ?
C42 Fe2 C86 154.23(19) . . ?
C43 Fe2 C86 164.61(19) . . ?
C87 Fe2 C86 40.9(2) . . ?
C89 Fe2 C86 68.56(18) . . ?
C90 Fe2 C86 41.24(19) . . ?
C46 Fe2 C45 40.09(15) . . ?
C88 Fe2 C45 155.3(3) . . ?
C42 Fe2 C45 68.85(15) . . ?
C43 Fe2 C45 68.23(15) . . ?
C87 Fe2 C45 119.9(2) . . ?
C89 Fe2 C45 164.1(2) . . ?
C90 Fe2 C45 128.51(19) . . ?
C86 Fe2 C45 109.93(16) . . ?
C46 Fe2 C44 68.14(16) . . ?
C88 Fe2 C44 119.7(3) . . ?
C42 Fe2 C44 68.86(16) . . ?
C43 Fe2 C44 40.80(16) . . ?
C87 Fe2 C44 107.3(2) . . ?
C89 Fe2 C44 152.9(2) . . ?
C90 Fe2 C44 166.20(17) . . ?
C86 Fe2 C44 127.95(18) . . ?
C45 Fe2 C44 40.39(16) . . ?
C33 Fe3 C38 40.5(3) . . ?
C33 Fe3 C35 41.1(2) . . ?
C38 Fe3 C35 68.5(2) . . ?
C33 Fe3 C37 68.2(2) . . ?
C38 Fe3 C37 40.5(2) . . ?
C35 Fe3 C37 68.11(18) . . ?
C33 Fe3 C79 159.0(2) . . ?
C38 Fe3 C79 123.0(2) . . ?
C35 Fe3 C79 158.39(19) . . ?
C37 Fe3 C79 107.68(19) . . ?
C33 Fe3 C82 121.4(2) . . ?
C38 Fe3 C82 155.5(2) . . ?
C35 Fe3 C82 109.15(19) . . ?
C37 Fe3 C82 163.17(17) . . ?
C79 Fe3 C82 68.38(18) . . ?
C33 Fe3 C80 122.5(2) . . ?
C38 Fe3 C80 105.8(2) . . ?
C35 Fe3 C80 160.3(2) . . ?
C37 Fe3 C80 120.5(2) . . ?
C79 Fe3 C80 40.43(18) . . ?
C82 Fe3 C80 67.84(19) . . ?
C33 Fe3 C81 106.45(19) . . ?
C38 Fe3 C81 119.62(19) . . ?
C35 Fe3 C81 124.9(2) . . ?
C37 Fe3 C81 155.06(19) . . ?
C79 Fe3 C81 68.10(19) . . ?
C82 Fe3 C81 40.30(17) . . ?
C80 Fe3 C81 40.3(2) . . ?
C33 Fe3 C36 68.35(19) . . ?
C38 Fe3 C36 68.10(19) . . ?
C35 Fe3 C36 40.36(17) . . ?
C37 Fe3 C36 40.36(18) . . ?
C79 Fe3 C36 122.76(17) . . ?
C82 Fe3 C36 126.89(17) . . ?
C80 Fe3 C36 156.77(19) . . ?
C81 Fe3 C36 162.4(2) . . ?
C33 Fe3 C78 158.1(2) . . ?
C38 Fe3 C78 160.9(2) . . ?
C35 Fe3 C78 123.33(19) . . ?
C37 Fe3 C78 125.72(18) . . ?
C79 Fe3 C78 40.69(17) . . ?
C82 Fe3 C78 40.75(16) . . ?
C80 Fe3 C78 68.02(17) . . ?
C81 Fe3 C78 68.12(16) . . ?
C36 Fe3 C78 110.05(16) . . ?
C49 N2 C47 115.8(4) . . ?
C41 N40 C39 117.9(3) . . ?
C69 N68 C67 119.2(4) . . ?
C77 N76 C75 119.0(4) . . ?
C85 N84 C83 119.2(3) . . ?
Cl7 C5 Cl4 110.1(2) . . ?
Cl7 C5 Cl6 111.3(2) . . ?
Cl4 C5 Cl6 110.7(2) . . ?
Cl10 C9 Cl8 110.5(3) . . ?
Cl10 C9 Cl11 109.6(3) . . ?
Cl8 C9 Cl11 110.9(3) . . ?
Cl14 C13 Cl15 110.4(3) . . ?
Cl14 C13 Cl12 110.6(3) . . ?
Cl15 C13 Cl12 110.3(4) . . ?
C29 C24 C25 119.7(4) . . ?
C29 C24 C30 120.0(4) . . ?
C25 C24 C30 120.3(4) . . ?
C26 C25 C24 120.1(4) . . ?
C26 C25 C57 120.7(4) . . ?
C24 C25 C57 119.2(4) . . ?
C25 C26 C27 120.3(4) . . ?
C25 C26 C39 118.5(4) . . ?
C27 C26 C39 121.2(4) . . ?
C28 C27 C26 119.2(4) . . ?
C28 C27 C55 120.5(4) . . ?
C26 C27 C55 120.3(4) . . ?
C29 C28 C27 120.2(4) . . ?
C29 C28 C47 119.7(4) . . ?
C27 C28 C47 120.1(4) . . ?
C24 C29 C28 120.5(4) . . ?
C24 C29 C59 119.8(4) . . ?
C28 C29 C59 119.7(4) . . ?
C38 C33 C35 107.9(4) . . ?
C38 C33 C34 108.2(6) . . ?
C35 C33 C34 143.4(6) . . ?
C38 C33 C1 145.5(7) . . ?
C35 C33 C1 106.5(7) . . ?
C38 C33 Fe3 69.9(3) . . ?
C35 C33 Fe3 70.0(3) . . ?
C34 C33 Fe3 118.1(4) . . ?
C1 C33 Fe3 121.8(4) . . ?
C36 C35 C33 107.6(4) . . ?
C36 C35 Fe3 70.4(2) . . ?
C33 C35 Fe3 68.9(3) . . ?
C35 C36 C37 107.9(4) . . ?
C35 C36 Fe3 69.2(2) . . ?
C37 C36 Fe3 69.2(2) . . ?
C38 C37 C36 108.3(5) . . ?
C38 C37 Fe3 69.3(3) . . ?
C36 C37 Fe3 70.4(2) . . ?
C33 C38 C37 108.3(5) . . ?
C33 C38 Fe3 69.6(3) . . ?
C37 C38 Fe3 70.2(3) . . ?
N40 C39 C26 119.1(3) . . ?
N40 C41 C42 121.3(3) . . ?
C43 C42 C46 106.6(3) . . ?
C43 C42 C41 128.9(3) . . ?
C46 C42 C41 124.2(3) . . ?
C43 C42 Fe2 70.0(2) . . ?
C46 C42 Fe2 69.0(2) . . ?
C41 C42 Fe2 121.5(3) . . ?
C42 C43 C44 108.8(3) . . ?
C42 C43 Fe2 69.3(2) . . ?
C44 C43 Fe2 70.4(2) . . ?
C45 C44 C43 107.3(3) . . ?
C45 C44 Fe2 69.5(2) . . ?
C43 C44 Fe2 68.8(2) . . ?
C46 C45 C44 108.7(3) . . ?
C46 C45 Fe2 68.9(2) . . ?
C44 C45 Fe2 70.1(2) . . ?
C45 C46 C42 108.6(3) . . ?
C45 C46 Fe2 71.0(2) . . ?
C42 C46 Fe2 69.3(2) . . ?
N2 C47 C28 107.0(3) . . ?
N2 C49 C50 122.5(5) . . ?
C51 C50 C54 107.7(3) . . ?
C51 C50 C49 123.4(4) . . ?
C54 C50 C49 128.7(4) . . ?
C51 C50 Fe1 70.3(2) . . ?
C54 C50 Fe1 68.9(2) . . ?
C49 C50 Fe1 122.2(3) . . ?
C52 C51 C50 107.4(4) . . ?
C52 C51 Fe1 69.9(2) . . ?
C50 C51 Fe1 69.1(2) . . ?
C53 C52 C51 109.2(3) . . ?
C53 C52 Fe1 69.8(2) . . ?
C51 C52 Fe1 70.1(2) . . ?
C52 C53 C54 108.2(3) . . ?
C52 C53 Fe1 70.4(2) . . ?
C54 C53 Fe1 69.0(2) . . ?
C53 C54 C50 107.4(4) . . ?
C53 C54 Fe1 70.4(2) . . ?
C50 C54 Fe1 69.9(2) . . ?
C27 C55 C56 114.1(4) . . ?
C25 C57 C58 112.5(3) . . ?
C29 C59 C60 112.7(3) . . ?
C66 C61 C62 120.6(4) . . ?
C66 C61 C67 119.4(4) . . ?
C62 C61 C67 120.0(4) . . ?
C63 C62 C61 120.1(4) . . ?
C63 C62 C95 119.9(4) . . ?
C61 C62 C95 120.0(4) . . ?
C62 C63 C64 120.0(4) . . ?
C62 C63 C75 120.2(4) . . ?
C64 C63 C75 119.5(4) . . ?
C65 C64 C63 119.6(4) . . ?
C65 C64 C93 120.7(4) . . ?
C63 C64 C93 119.7(4) . . ?
C64 C65 C66 120.5(4) . . ?
C64 C65 C83 119.5(4) . . ?
C66 C65 C83 119.9(4) . . ?
C61 C66 C65 119.1(4) . . ?
C61 C66 C91 120.5(4) . . ?
C65 C66 C91 120.4(4) . . ?
N68 C67 C61 118.2(3) . . ?
N68 C69 C70 122.0(4) . . ?
C74 C70 C71 107.4(4) . . ?
C74 C70 C69 128.2(4) . . ?
C71 C70 C69 124.3(4) . . ?
C74 C70 Fe1 69.9(2) . . ?
C71 C70 Fe1 69.1(2) . . ?
C69 C70 Fe1 126.3(3) . . ?
C72 C71 C70 107.7(4) . . ?
C72 C71 Fe1 70.0(2) . . ?
C70 C71 Fe1 69.5(2) . . ?
C71 C72 C73 108.3(4) . . ?
C71 C72 Fe1 69.3(2) . . ?
C73 C72 Fe1 70.4(2) . . ?
C74 C73 C72 107.6(4) . . ?
C74 C73 Fe1 69.3(2) . . ?
C72 C73 Fe1 68.8(2) . . ?
C73 C74 C70 108.9(4) . . ?
C73 C74 Fe1 70.6(2) . . ?
C70 C74 Fe1 69.3(2) . . ?
N76 C75 C63 116.9(3) . . ?
N76 C77 C78 123.4(4) . . ?
C79 C78 C82 107.3(4) . . ?
C79 C78 C77 129.0(4) . . ?
C82 C78 C77 123.8(4) . . ?
C79 C78 Fe3 69.2(2) . . ?
C82 C78 Fe3 69.2(2) . . ?
C77 C78 Fe3 126.9(3) . . ?
C80 C79 C78 107.9(4) . . ?
C80 C79 Fe3 69.9(3) . . ?
C78 C79 Fe3 70.1(2) . . ?
C81 C80 C79 108.6(4) . . ?
C81 C80 Fe3 70.1(3) . . ?
C79 C80 Fe3 69.6(3) . . ?
C80 C81 C82 108.0(4) . . ?
C80 C81 Fe3 69.7(2) . . ?
C82 C81 Fe3 69.5(2) . . ?
C81 C82 C78 108.3(4) . . ?
C81 C82 Fe3 70.2(2) . . ?
C78 C82 Fe3 70.0(2) . . ?
N84 C83 C65 117.6(3) . . ?
N84 C85 C86 123.9(4) . . ?
C87 C86 C90 108.8(4) . . ?
C87 C86 C85 127.6(5) . . ?
C90 C86 C85 123.6(5) . . ?
C87 C86 Fe2 69.3(2) . . ?
C90 C86 Fe2 69.2(2) . . ?
C85 C86 Fe2 126.2(3) . . ?
C86 C87 C88 104.6(5) . . ?
C86 C87 Fe2 69.8(3) . . ?
C88 C87 Fe2 68.1(3) . . ?
C89 C88 C87 109.7(5) . . ?
C89 C88 Fe2 70.7(3) . . ?
C87 C88 Fe2 69.5(2) . . ?
C88 C89 C90 108.4(5) . . ?
C88 C89 Fe2 69.1(3) . . ?
C90 C89 Fe2 70.0(3) . . ?
C89 C90 C86 108.5(6) . . ?
C89 C90 Fe2 70.0(3) . . ?
C86 C90 Fe2 69.6(3) . . ?
C66 C91 C92 114.4(4) . . ?
C64 C93 C94 115.0(4) . . ?
C62 C95 C96 113.0(4) . . ?
N3 C30 C24 128.8(5) . . ?
C24 C30 N1 100.1(5) . . ?
C34 N1 C30 112.4(9) . . ?
N1 C34 C33 112.5(9) . . ?
N3 C1 C33 110.6(11) . . ?
C1 N3 C30 111.8(11) . . ?

loop_
_geom_bond_atom_site_label_1
_geom_bond_atom_site_label_2
_geom_bond_distance
_geom_bond_site_symmetry_2
_geom_bond_publ_flag
Fe1 C54 2.034(4) . ?
Fe1 C71 2.035(4) . ?
Fe1 C70 2.041(4) . ?
Fe1 C72 2.045(4) . ?
Fe1 C50 2.047(4) . ?
Fe1 C74 2.049(4) . ?
Fe1 C53 2.053(4) . ?
Fe1 C52 2.061(4) . ?
Fe1 C51 2.064(4) . ?
Fe1 C73 2.066(4) . ?
Fe2 C46 2.027(4) . ?
Fe2 C88 2.027(5) . ?
Fe2 C42 2.031(4) . ?
Fe2 C43 2.039(4) . ?
Fe2 C87 2.046(4) . ?
Fe2 C89 2.047(5) . ?
Fe2 C90 2.048(5) . ?
Fe2 C86 2.053(4) . ?
Fe2 C45 2.053(4) . ?
Fe2 C44 2.060(4) . ?
Fe3 C33 2.027(5) . ?
Fe3 C38 2.031(5) . ?
Fe3 C35 2.043(5) . ?
Fe3 C37 2.043(4) . ?
Fe3 C79 2.047(5) . ?
Fe3 C82 2.048(4) . ?
Fe3 C80 2.051(5) . ?
Fe3 C81 2.057(4) . ?
Fe3 C36 2.059(4) . ?
Fe3 C78 2.060(4) . ?
Cl4 C5 1.763(4) . ?
Cl6 C5 1.767(5) . ?
Cl7 C5 1.758(4) . ?
Cl8 C9 1.753(5) . ?
Cl10 C9 1.739(4) . ?
Cl11 C9 1.770(6) . ?
Cl12 C13 1.754(6) . ?
Cl14 C13 1.740(6) . ?
Cl15 C13 1.742(6) . ?
N2 C49 1.245(6) . ?
N2 C47 1.490(6) . ?
N40 C41 1.264(5) . ?
N40 C39 1.472(5) . ?
N68 C69 1.271(5) . ?
N68 C67 1.473(6) . ?
N76 C77 1.258(5) . ?
N76 C75 1.473(5) . ?
N84 C85 1.272(5) . ?
N84 C83 1.466(5) . ?
C24 C29 1.396(6) . ?
C24 C25 1.413(6) . ?
C24 C30 1.505(7) . ?
C25 C26 1.402(6) . ?
C25 C57 1.516(6) . ?
C26 C27 1.413(6) . ?
C26 C39 1.512(6) . ?
C27 C28 1.412(6) . ?
C27 C55 1.510(7) . ?
C28 C29 1.407(7) . ?
C28 C47 1.514(6) . ?
C29 C59 1.525(6) . ?
C33 C38 1.405(9) . ?
C33 C35 1.429(8) . ?
C33 C34 1.504(10) . ?
C33 C1 1.586(14) . ?
C35 C36 1.415(6) . ?
C36 C37 1.415(6) . ?
C37 C38 1.411(7) . ?
C41 C42 1.475(5) . ?
C42 C43 1.415(5) . ?
C42 C46 1.445(5) . ?
C43 C44 1.429(6) . ?
C44 C45 1.420(6) . ?
C45 C46 1.399(5) . ?
C49 C50 1.462(6) . ?
C50 C51 1.426(6) . ?
C50 C54 1.437(6) . ?
C51 C52 1.413(6) . ?
C52 C53 1.403(6) . ?
C53 C54 1.418(5) . ?
C55 C56 1.523(6) . ?
C57 C58 1.540(5) . ?
C59 C60 1.537(5) . ?
C61 C66 1.400(6) . ?
C61 C62 1.402(6) . ?
C61 C67 1.526(7) . ?
C62 C63 1.401(6) . ?
C62 C95 1.526(6) . ?
C63 C64 1.413(6) . ?
C63 C75 1.511(6) . ?
C64 C65 1.398(6) . ?
C64 C93 1.509(6) . ?
C65 C66 1.420(6) . ?
C65 C83 1.517(6) . ?
C66 C91 1.520(6) . ?
C69 C70 1.460(6) . ?
C70 C74 1.426(6) . ?
C70 C71 1.439(6) . ?
C71 C72 1.419(6) . ?
C72 C73 1.436(6) . ?
C73 C74 1.409(6) . ?
C77 C78 1.455(5) . ?
C78 C79 1.428(6) . ?
C78 C82 1.430(6) . ?
C79 C80 1.416(6) . ?
C80 C81 1.414(7) . ?
C81 C82 1.414(6) . ?
C85 C86 1.447(6) . ?
C86 C87 1.433(7) . ?
C86 C90 1.444(7) . ?
C87 C88 1.476(7) . ?
C88 C89 1.400(9) . ?
C89 C90 1.401(7) . ?
C91 C92 1.539(6) . ?
C93 C94 1.535(6) . ?
C95 C96 1.544(6) . ?
C30 N3 1.486(10) . ?
C30 N1 1.543(11) . ?
N1 C34 1.260(17) . ?
C1 N3 1.26(2) . ?
